data_1512405
loop_
_publ_author_name
'Himanshu Sekhar Jena'
'Vadivelu Manivannan'

_publ_section_title
;
 Diastereoselectivity in dinuclear complexes of chiral tridentate ligands
;
_journal_name_full
;
Inorganica Chimica Acta
;
_journal_page_first 154
_journal_page_last 162
_journal_paper_doi 10.1016/j.ica.2012.04.017
_journal_volume 390
_journal_year 2012
_chemical_formula_moiety 'C38 H30 Cu2 N4 O6 S, 7(O)'
_chemical_formula_sum 'C38 H30 Cu2 N4 O13 S'
_chemical_formula_weight 909.83
_chemical_name_systematic
; 
 ? 
;
_space_group_IT_number 2
_symmetry_cell_setting triclinic
_symmetry_space_group_name_Hall '-P 1'
_symmetry_space_group_name_H-M 'P -1'
_atom_sites_solution_hydrogens geom
_atom_sites_solution_primary direct
_atom_sites_solution_secondary difmap
_audit_creation_method SHELXL-97
_cell_angle_alpha 69.523(4)
_cell_angle_beta 70.652(4)
_cell_angle_gamma 86.379(4)
_cell_formula_units_Z 2
_cell_length_a 10.8903(8)
_cell_length_b 13.0500(9)
_cell_length_c 16.1451(11)
_cell_measurement_reflns_used 7828
_cell_measurement_temperature 296(2)
_cell_measurement_theta_max 25.25
_cell_measurement_theta_min 2.55
_cell_volume 2024.5(3)
_computing_cell_refinement 'Bruker SMART'
_computing_data_collection 'Bruker SMART'
_computing_data_reduction 'Bruker SAINT'
_computing_molecular_graphics 'Bruker SHELXTL'
_computing_publication_material 'Bruker SHELXTL'
_computing_structure_refinement 'SHELXL-97 (Sheldrick, 1997)'
_computing_structure_solution 'SHELXS-97 (Sheldrick, 1990)'
_diffrn_ambient_temperature 296(2)
_diffrn_measured_fraction_theta_full 1.00
_diffrn_measured_fraction_theta_max 1.00
_diffrn_radiation_monochromator graphite
_diffrn_radiation_source 'fine-focus sealed tube'
_diffrn_radiation_type MoK\a
_diffrn_radiation_wavelength 0.71073
_diffrn_reflns_av_R_equivalents 0.0375
_diffrn_reflns_av_sigmaI/netI 0.0443
_diffrn_reflns_limit_h_max 13
_diffrn_reflns_limit_h_min -13
_diffrn_reflns_limit_k_max 16
_diffrn_reflns_limit_k_min -16
_diffrn_reflns_limit_l_max 19
_diffrn_reflns_limit_l_min -19
_diffrn_reflns_number 24425
_diffrn_reflns_theta_full 25.93
_diffrn_reflns_theta_max 25.93
_diffrn_reflns_theta_min 1.67
_exptl_absorpt_coefficient_mu 1.171
_exptl_absorpt_correction_T_max 0.746
_exptl_absorpt_correction_T_min 0.644
_exptl_absorpt_correction_type multi-scan
_exptl_absorpt_process_details multi-scan
_exptl_crystal_colour green
_exptl_crystal_density_diffrn 1.492
_exptl_crystal_density_method 'not measured'
_exptl_crystal_description plate
_exptl_crystal_F_000 928
_exptl_crystal_size_max 0.45
_exptl_crystal_size_mid 0.32
_exptl_crystal_size_min 0.25
_refine_diff_density_max 0.757
_refine_diff_density_min -0.518
_refine_diff_density_rms 0.069
_refine_ls_extinction_coef 0.0006(4)
_refine_ls_extinction_expression Fc^*^=kFc[1+0.001xFc^2^\l^3^/sin(2\q)]^-1/4^
_refine_ls_extinction_method SHELXL
_refine_ls_goodness_of_fit_ref 1.002
_refine_ls_hydrogen_treatment constr
_refine_ls_matrix_type full
_refine_ls_number_parameters 524
_refine_ls_number_reflns 7903
_refine_ls_number_restraints 0
_refine_ls_restrained_S_all 1.002
_refine_ls_R_factor_all 0.0710
_refine_ls_R_factor_gt 0.0444
_refine_ls_shift/su_max 0.001
_refine_ls_shift/su_mean 0.000
_refine_ls_structure_factor_coef Fsqd
_refine_ls_weighting_details 'calc w=1/[\s^2^(Fo^2^)+(0.0700P)^2^+1.7500P] where P=(Fo^2^+2Fc^2^)/3'
_refine_ls_weighting_scheme calc
_refine_ls_wR_factor_gt 0.1164
_refine_ls_wR_factor_ref 0.1329
_reflns_number_gt 6817
_reflns_number_total 7903
_reflns_threshold_expression >2sigma(I)
_cod_data_source_file ICA-2012-390-154-162-3.cif
_cod_data_source_block Compound_3
_cod_depositor_comments
;
The following automatic conversions were performed:

'_symmetry_cell_setting' value 'Triclinic' changed to 'triclinic'
according to the built-in table from CIF Core dictionary named
'cif_core.dic' version 2.4.1 from 2010-06-29.

Automatic conversion script
Id: cif_fix_values 1891 2012-01-12 08:04:46Z andrius 
;
_cod_original_cell_volume 2024.5(2)
_cod_database_code 1512405

loop_
_symmetry_equiv_pos_as_xyz
'x, y, z'
'-x, -y, -z'

loop_
_atom_site_label
_atom_site_type_symbol
_atom_site_fract_x
_atom_site_fract_y
_atom_site_fract_z
_atom_site_U_iso_or_equiv
_atom_site_adp_type
_atom_site_occupancy
_atom_site_symmetry_multiplicity
_atom_site_calc_flag
_atom_site_refinement_flags
Cu2 Cu 0.85740(4) 0.46280(3) 0.16252(3) 0.03649(15) Uani 1 1 d .
Cu1 Cu 0.65721(4) 0.47185(4) 0.35428(3) 0.03691(15) Uani 1 1 d .
S1 S 0.77048(9) 0.69200(7) 0.18525(7) 0.0409(2) Uani 1 1 d .
O1 O 0.8380(2) 0.4405(2) 0.32788(17) 0.0424(6) Uani 1 1 d .
O2 O 0.6725(2) 0.4447(2) 0.21558(17) 0.0413(6) Uani 1 1 d .
O3 O 0.8578(3) 0.61982(19) 0.14078(17) 0.0441(7) Uani 1 1 d .
O4 O 0.7073(3) 0.6291(2) 0.28665(17) 0.0433(6) Uani 1 1 d .
O5 O 0.8499(3) 0.7838(2) 0.1763(2) 0.0608(8) Uani 1 1 d .
O6 O 0.6720(3) 0.7298(3) 0.1410(2) 0.0737(10) Uani 1 1 d .
O7 O 0.1057(4) 0.8257(3) 0.0379(3) 0.0833(11) Uani 1 1 d .
O8 O 0.7586(5) 0.9984(3) 0.1118(3) 0.1152(16) Uani 1 1 d .
O9 O 0.2402(5) 0.7469(4) 0.1616(3) 0.1224(16) Uani 1 1 d .
O10 O 0.9956(4) 0.6467(4) 0.3016(3) 0.1003(13) Uani 1 1 d .
O11 O 0.4893(8) 0.7576(13) 0.0610(6) 0.350(8) Uani 1 1 d .
O12 O 0.5218(9) 0.0273(9) 0.0747(7) 0.255(4) Uani 1 1 d .
O13 O 0.4400(9) 0.8854(10) 0.2580(12) 0.532(16) Uani 1 1 d .
N1 N 0.4689(3) 0.4974(3) 0.3892(2) 0.0409(8) Uani 1 1 d .
N2 N 0.5967(3) 0.3366(2) 0.4600(2) 0.0363(7) Uani 1 1 d .
N3 N 1.0501(3) 0.4715(2) 0.1079(2) 0.0382(7) Uani 1 1 d .
N4 N 0.8744(3) 0.3240(2) 0.1421(2) 0.0366(7) Uani 1 1 d .
C1 C 0.4161(4) 0.5873(4) 0.3433(3) 0.0512(10) Uani 1 1 d .
H1 H 0.4708 0.6421 0.2920 0.061 Uiso 1 1 calc R
C2 C 0.2849(4) 0.5995(4) 0.3704(3) 0.0591(12) Uani 1 1 d .
H2 H 0.2507 0.6619 0.3383 0.071 Uiso 1 1 calc R
C3 C 0.2042(4) 0.5180(4) 0.4459(4) 0.0655(13) Uani 1 1 d .
H3 H 0.1147 0.5252 0.4656 0.079 Uiso 1 1 calc R
C4 C 0.2561(4) 0.4258(4) 0.4923(3) 0.0570(12) Uani 1 1 d .
H4 H 0.2023 0.3699 0.5432 0.068 Uiso 1 1 calc R
C5 C 0.3900(4) 0.4176(3) 0.4618(3) 0.0396(9) Uani 1 1 d .
C6 C 0.4547(3) 0.3202(3) 0.5121(3) 0.0390(9) Uani 1 1 d .
H6 H 0.4425 0.3239 0.5739 0.047 Uiso 1 1 calc R
C7 C 0.3952(4) 0.2106(3) 0.5284(3) 0.0407(9) Uani 1 1 d .
C8 C 0.3173(5) 0.1487(4) 0.6183(3) 0.0618(13) Uani 1 1 d .
H8 H 0.3034 0.1749 0.6671 0.074 Uiso 1 1 calc R
C9 C 0.2602(5) 0.0481(4) 0.6354(4) 0.0769(15) Uani 1 1 d .
H9 H 0.2074 0.0070 0.6955 0.092 Uiso 1 1 calc R
C10 C 0.2818(5) 0.0095(4) 0.5631(4) 0.0691(14) Uani 1 1 d .
H10 H 0.2443 -0.0583 0.5745 0.083 Uiso 1 1 calc R
C11 C 0.3581(5) 0.0701(4) 0.4748(4) 0.0641(13) Uani 1 1 d .
H11 H 0.3725 0.0433 0.4262 0.077 Uiso 1 1 calc R
C12 C 0.4144(4) 0.1713(3) 0.4569(3) 0.0518(11) Uani 1 1 d .
H12 H 0.4654 0.2126 0.3963 0.062 Uiso 1 1 calc R
C13 C 0.6709(4) 0.2653(3) 0.4936(3) 0.0427(9) Uani 1 1 d .
H13 H 0.6301 0.2040 0.5452 0.051 Uiso 1 1 calc R
C14 C 0.8108(4) 0.2717(3) 0.4589(3) 0.0396(9) Uani 1 1 d .
C15 C 0.8736(4) 0.1879(4) 0.5099(3) 0.0580(12) Uani 1 1 d .
H15 H 0.8238 0.1286 0.5593 0.070 Uiso 1 1 calc R
C16 C 1.0063(5) 0.1919(4) 0.4883(3) 0.0633(13) Uani 1 1 d .
H16 H 1.0459 0.1365 0.5234 0.076 Uiso 1 1 calc R
C17 C 1.0804(4) 0.2789(4) 0.4141(3) 0.0523(11) Uani 1 1 d .
H17 H 1.1704 0.2824 0.3997 0.063 Uiso 1 1 calc R
C18 C 1.0232(4) 0.3602(3) 0.3613(3) 0.0461(10) Uani 1 1 d .
H18 H 1.0756 0.4173 0.3110 0.055 Uiso 1 1 calc R
C19 C 0.8872(3) 0.3595(3) 0.3811(2) 0.0361(8) Uani 1 1 d .
C20 C 1.1325(4) 0.5545(3) 0.0938(3) 0.0512(10) Uani 1 1 d .
H20 H 1.0982 0.6113 0.1150 0.061 Uiso 1 1 calc R
C21 C 1.2628(4) 0.5576(4) 0.0499(3) 0.0569(11) Uani 1 1 d .
H21 H 1.3165 0.6155 0.0417 0.068 Uiso 1 1 calc R
C22 C 1.3148(4) 0.4743(4) 0.0178(3) 0.0549(11) Uani 1 1 d .
H22 H 1.4038 0.4756 -0.0130 0.066 Uiso 1 1 calc R
C23 C 1.2336(4) 0.3894(4) 0.0318(3) 0.0493(10) Uani 1 1 d .
H23 H 1.2668 0.3323 0.0107 0.059 Uiso 1 1 calc R
C24 C 1.1013(4) 0.3899(3) 0.0780(2) 0.0379(9) Uani 1 1 d .
C25 C 1.0078(3) 0.2974(3) 0.0960(3) 0.0382(9) Uani 1 1 d .
H25 H 1.0117 0.2949 0.0352 0.046 Uiso 1 1 calc R
C26 C 1.0475(4) 0.1881(3) 0.1508(3) 0.0398(9) Uani 1 1 d .
C27 C 1.0395(4) 0.1628(3) 0.2434(3) 0.0489(10) Uani 1 1 d .
H27 H 1.0052 0.2122 0.2738 0.059 Uiso 1 1 calc R
C28 C 1.0819(5) 0.0655(4) 0.2905(3) 0.0610(12) Uani 1 1 d .
H28 H 1.0765 0.0497 0.3525 0.073 Uiso 1 1 calc R
C29 C 1.1318(6) -0.0081(4) 0.2471(4) 0.0789(16) Uani 1 1 d .
H29 H 1.1573 -0.0751 0.2800 0.095 Uiso 1 1 calc R
C30 C 1.1441(7) 0.0169(5) 0.1550(4) 0.102(2) Uani 1 1 d .
H30 H 1.1820 -0.0314 0.1243 0.122 Uiso 1 1 calc R
C31 C 1.1002(6) 0.1146(4) 0.1074(4) 0.0754(16) Uani 1 1 d .
H31 H 1.1067 0.1303 0.0452 0.091 Uiso 1 1 calc R
C32 C 0.7789(4) 0.2591(3) 0.1575(3) 0.0428(9) Uani 1 1 d .
H32 H 0.7998 0.1934 0.1472 0.051 Uiso 1 1 calc R
C33 C 0.6438(4) 0.2787(3) 0.1889(3) 0.0429(9) Uani 1 1 d .
C34 C 0.5550(4) 0.2055(4) 0.1879(3) 0.0618(12) Uani 1 1 d .
H34 H 0.5849 0.1418 0.1764 0.074 Uiso 1 1 calc R
C35 C 0.4255(4) 0.2257(5) 0.2035(3) 0.0681(14) Uani 1 1 d .
H35 H 0.3683 0.1761 0.2029 0.082 Uiso 1 1 calc R
C36 C 0.3815(4) 0.3199(4) 0.2198(3) 0.0574(12) Uani 1 1 d .
H36 H 0.2944 0.3350 0.2287 0.069 Uiso 1 1 calc R
C37 C 0.4646(4) 0.3924(4) 0.2234(3) 0.0492(10) Uani 1 1 d .
H37 H 0.4322 0.4556 0.2348 0.059 Uiso 1 1 calc R
C38 C 0.5969(4) 0.3735(3) 0.2101(2) 0.0384(9) Uani 1 1 d .

loop_
_atom_site_aniso_label
_atom_site_aniso_U_11
_atom_site_aniso_U_22
_atom_site_aniso_U_33
_atom_site_aniso_U_23
_atom_site_aniso_U_13
_atom_site_aniso_U_12
Cu2 0.0308(3) 0.0373(3) 0.0361(3) -0.0131(2) -0.00414(19) 0.00172(18)
Cu1 0.0287(3) 0.0415(3) 0.0329(3) -0.0101(2) -0.00380(18) 0.00340(19)
S1 0.0413(5) 0.0348(5) 0.0384(5) -0.0092(4) -0.0072(4) 0.0055(4)
O1 0.0302(14) 0.0466(15) 0.0370(14) -0.0045(12) -0.0048(11) 0.0015(11)
O2 0.0314(14) 0.0510(16) 0.0417(15) -0.0223(13) -0.0057(11) 0.0010(12)
O3 0.0474(16) 0.0341(14) 0.0374(14) -0.0097(11) 0.0000(12) 0.0011(11)
O4 0.0469(16) 0.0429(15) 0.0337(14) -0.0140(12) -0.0053(12) 0.0067(12)
O5 0.064(2) 0.0414(16) 0.0647(19) -0.0208(14) -0.0010(15) -0.0098(14)
O6 0.067(2) 0.088(2) 0.060(2) -0.0126(18) -0.0310(17) 0.0258(18)
O7 0.082(3) 0.069(2) 0.085(3) -0.019(2) -0.019(2) -0.0015(19)
O8 0.139(4) 0.058(2) 0.107(3) -0.012(2) -0.008(3) 0.015(2)
O9 0.111(4) 0.125(4) 0.131(4) -0.038(3) -0.050(3) 0.020(3)
O10 0.070(3) 0.129(4) 0.084(3) -0.020(3) -0.020(2) -0.002(2)
O11 0.124(7) 0.65(2) 0.189(8) -0.027(11) -0.075(6) 0.030(10)
O12 0.188(9) 0.326(12) 0.320(12) -0.199(10) -0.077(8) 0.009(7)
O13 0.124(7) 0.341(14) 0.66(2) 0.304(16) -0.043(11) 0.011(8)
N1 0.0322(17) 0.0505(19) 0.0391(18) -0.0188(15) -0.0080(14) 0.0060(14)
N2 0.0296(16) 0.0419(17) 0.0360(17) -0.0140(14) -0.0081(13) -0.0007(13)
N3 0.0332(17) 0.0405(18) 0.0360(17) -0.0112(14) -0.0070(13) -0.0003(14)
N4 0.0294(16) 0.0414(17) 0.0348(17) -0.0127(14) -0.0061(13) 0.0015(13)
C1 0.047(3) 0.057(3) 0.049(2) -0.017(2) -0.017(2) 0.011(2)
C2 0.047(3) 0.069(3) 0.073(3) -0.035(3) -0.028(2) 0.023(2)
C3 0.032(2) 0.085(4) 0.092(4) -0.050(3) -0.019(2) 0.015(2)
C4 0.034(2) 0.068(3) 0.064(3) -0.028(2) -0.003(2) -0.005(2)
C5 0.031(2) 0.052(2) 0.040(2) -0.0255(19) -0.0075(16) 0.0006(17)
C6 0.0299(19) 0.050(2) 0.033(2) -0.0165(17) -0.0012(15) -0.0053(16)
C7 0.032(2) 0.046(2) 0.041(2) -0.0159(18) -0.0069(16) -0.0040(16)
C8 0.061(3) 0.067(3) 0.045(3) -0.019(2) 0.002(2) -0.022(2)
C9 0.076(4) 0.070(3) 0.062(3) -0.011(3) -0.001(3) -0.030(3)
C10 0.062(3) 0.049(3) 0.089(4) -0.016(3) -0.021(3) -0.013(2)
C11 0.068(3) 0.065(3) 0.070(3) -0.037(3) -0.022(3) 0.001(3)
C12 0.051(3) 0.053(3) 0.047(2) -0.016(2) -0.010(2) -0.006(2)
C13 0.041(2) 0.043(2) 0.037(2) -0.0083(17) -0.0088(17) -0.0037(17)
C14 0.039(2) 0.040(2) 0.038(2) -0.0087(17) -0.0151(17) 0.0030(16)
C15 0.051(3) 0.052(3) 0.057(3) -0.001(2) -0.020(2) 0.006(2)
C16 0.056(3) 0.067(3) 0.060(3) -0.006(2) -0.030(2) 0.018(2)
C17 0.037(2) 0.069(3) 0.056(3) -0.023(2) -0.023(2) 0.011(2)
C18 0.034(2) 0.056(3) 0.043(2) -0.0156(19) -0.0074(17) 0.0011(18)
C19 0.034(2) 0.040(2) 0.035(2) -0.0155(17) -0.0106(16) 0.0038(16)
C20 0.046(2) 0.048(2) 0.054(3) -0.012(2) -0.013(2) -0.0020(19)
C21 0.043(3) 0.063(3) 0.055(3) -0.006(2) -0.016(2) -0.014(2)
C22 0.031(2) 0.078(3) 0.045(2) -0.014(2) -0.0068(18) -0.003(2)
C23 0.035(2) 0.067(3) 0.043(2) -0.021(2) -0.0086(18) 0.006(2)
C24 0.035(2) 0.045(2) 0.0284(19) -0.0085(16) -0.0092(15) 0.0044(16)
C25 0.033(2) 0.047(2) 0.0330(19) -0.0151(17) -0.0091(16) 0.0064(16)
C26 0.037(2) 0.041(2) 0.043(2) -0.0169(18) -0.0142(17) 0.0066(16)
C27 0.060(3) 0.045(2) 0.038(2) -0.0131(18) -0.0134(19) 0.0063(19)
C28 0.073(3) 0.057(3) 0.047(3) -0.008(2) -0.023(2) 0.004(2)
C29 0.108(5) 0.055(3) 0.079(4) -0.015(3) -0.050(3) 0.028(3)
C30 0.158(7) 0.083(4) 0.093(4) -0.055(4) -0.065(4) 0.069(4)
C31 0.114(5) 0.073(3) 0.060(3) -0.037(3) -0.046(3) 0.045(3)
C32 0.038(2) 0.042(2) 0.046(2) -0.0175(18) -0.0084(18) 0.0012(17)
C33 0.037(2) 0.050(2) 0.039(2) -0.0141(18) -0.0096(17) -0.0055(18)
C34 0.046(3) 0.066(3) 0.075(3) -0.035(3) -0.010(2) -0.009(2)
C35 0.040(3) 0.095(4) 0.074(3) -0.037(3) -0.012(2) -0.016(2)
C36 0.030(2) 0.093(4) 0.045(2) -0.023(2) -0.0076(18) -0.003(2)
C37 0.037(2) 0.072(3) 0.038(2) -0.022(2) -0.0089(18) 0.008(2)
C38 0.033(2) 0.052(2) 0.0263(19) -0.0109(17) -0.0077(15) 0.0010(17)

loop_
_atom_type_symbol
_atom_type_description
_atom_type_scat_dispersion_real
_atom_type_scat_dispersion_imag
_atom_type_scat_source
C C 0.0033 0.0016 'International Tables Vol C Tables 4.2.6.8 and 6.1.1.4'
H H 0.0000 0.0000 'International Tables Vol C Tables 4.2.6.8 and 6.1.1.4'
N N 0.0061 0.0033 'International Tables Vol C Tables 4.2.6.8 and 6.1.1.4'
O O 0.0106 0.0060 'International Tables Vol C Tables 4.2.6.8 and 6.1.1.4'
S S 0.1246 0.1234 'International Tables Vol C Tables 4.2.6.8 and 6.1.1.4'
Cu Cu 0.3201 1.2651 'International Tables Vol C Tables 4.2.6.8 and 6.1.1.4'

loop_
_geom_angle_atom_site_label_1
_geom_angle_atom_site_label_2
_geom_angle_atom_site_label_3
_geom_angle
O2 Cu2 N4 93.76(12)
O2 Cu2 O3 92.72(11)
N4 Cu2 O3 162.22(11)
O2 Cu2 N3 176.25(12)
N4 Cu2 N3 82.56(12)
O3 Cu2 N3 91.01(12)
O1 Cu1 N2 94.30(11)
O1 Cu1 O4 89.97(11)
N2 Cu1 O4 158.19(12)
O1 Cu1 N1 176.52(12)
N2 Cu1 N1 82.40(13)
O4 Cu1 N1 92.69(12)
O1 Cu1 O2 86.58(10)
N2 Cu1 O2 110.08(11)
O4 Cu1 O2 91.50(10)
N1 Cu1 O2 95.59(11)
O6 S1 O5 111.2(2)
O6 S1 O4 109.93(18)
O5 S1 O4 108.29(17)
O6 S1 O3 109.99(19)
O5 S1 O3 108.40(17)
O4 S1 O3 108.95(14)
C19 O1 Cu1 126.2(2)
C38 O2 Cu2 126.2(2)
C38 O2 Cu1 124.3(2)
Cu2 O2 Cu1 96.53(11)
S1 O3 Cu2 135.15(16)
S1 O4 Cu1 131.23(15)
C5 N1 C1 119.1(3)
C5 N1 Cu1 116.1(2)
C1 N1 Cu1 124.7(3)
C13 N2 C6 117.5(3)
C13 N2 Cu1 125.1(3)
C6 N2 Cu1 117.1(2)
C24 N3 C20 117.9(3)
C24 N3 Cu2 115.7(3)
C20 N3 Cu2 126.3(3)
C32 N4 C25 117.9(3)
C32 N4 Cu2 125.2(3)
C25 N4 Cu2 116.5(2)
N1 C1 C2 121.8(4)
C1 C2 C3 118.9(4)
C2 C3 C4 119.9(4)
C3 C4 C5 118.7(4)
N1 C5 C4 121.4(4)
N1 C5 C6 116.8(3)
C4 C5 C6 121.7(4)
N2 C6 C7 114.4(3)
N2 C6 C5 107.4(3)
C7 C6 C5 113.8(3)
C12 C7 C8 119.3(4)
C12 C7 C6 121.9(3)
C8 C7 C6 118.8(4)
C9 C8 C7 120.2(4)
C10 C9 C8 119.7(5)
C11 C10 C9 120.2(5)
C10 C11 C12 120.5(5)
C7 C12 C11 120.1(4)
N2 C13 C14 126.0(4)
C15 C14 C19 119.1(4)
C15 C14 C13 116.8(4)
C19 C14 C13 123.9(3)
C16 C15 C14 121.5(4)
C15 C16 C17 119.2(4)
C18 C17 C16 120.9(4)
C17 C18 C19 121.8(4)
O1 C19 C18 118.9(3)
O1 C19 C14 123.7(3)
C18 C19 C14 117.4(3)
C21 C20 N3 122.5(4)
C20 C21 C22 119.4(4)
C23 C22 C21 119.1(4)
C22 C23 C24 119.0(4)
N3 C24 C23 122.1(4)
N3 C24 C25 116.9(3)
C23 C24 C25 121.0(3)
N4 C25 C24 108.1(3)
N4 C25 C26 113.9(3)
C24 C25 C26 111.0(3)
C31 C26 C27 118.5(4)
C31 C26 C25 120.0(4)
C27 C26 C25 121.4(3)
C28 C27 C26 120.5(4)
C29 C28 C27 120.5(4)
C28 C29 C30 119.7(4)
C29 C30 C31 120.0(5)
C26 C31 C30 120.7(4)
N4 C32 C33 126.0(4)
C34 C33 C38 119.0(4)
C34 C33 C32 117.2(4)
C38 C33 C32 123.4(4)
C35 C34 C33 121.7(4)
C36 C35 C34 119.2(4)
C35 C36 C37 120.8(4)
C36 C37 C38 121.8(4)
O2 C38 C37 119.5(3)
O2 C38 C33 123.0(3)
C37 C38 C33 117.4(4)

loop_
_geom_bond_atom_site_label_1
_geom_bond_atom_site_label_2
_geom_bond_distance
Cu2 O2 1.903(2)
Cu2 N4 1.938(3)
Cu2 O3 1.954(2)
Cu2 N3 1.982(3)
Cu1 O1 1.921(2)
Cu1 N2 1.939(3)
Cu1 O4 1.970(3)
Cu1 N1 1.979(3)
Cu1 O2 2.339(3)
S1 O6 1.449(3)
S1 O5 1.460(3)
S1 O4 1.487(3)
S1 O3 1.488(2)
O1 C19 1.320(4)
O2 C38 1.323(5)
N1 C5 1.337(5)
N1 C1 1.358(5)
N2 C13 1.286(5)
N2 C6 1.482(4)
N3 C24 1.336(4)
N3 C20 1.358(5)
N4 C32 1.286(5)
N4 C25 1.479(4)
C1 C2 1.365(6)
C2 C3 1.375(7)
C3 C4 1.376(6)
C4 C5 1.386(5)
C5 C6 1.523(5)
C6 C7 1.508(5)
C7 C12 1.372(5)
C7 C8 1.388(5)
C8 C9 1.387(7)
C9 C10 1.373(7)
C10 C11 1.364(7)
C11 C12 1.386(6)
C13 C14 1.435(5)
C14 C15 1.411(5)
C14 C19 1.415(5)
C15 C16 1.369(6)
C16 C17 1.379(6)
C17 C18 1.369(5)
C18 C19 1.407(5)
C20 C21 1.356(6)
C21 C22 1.376(6)
C22 C23 1.369(6)
C23 C24 1.386(5)
C24 C25 1.513(5)
C25 C26 1.516(5)
C26 C31 1.370(5)
C26 C27 1.386(5)
C27 C28 1.374(6)
C28 C29 1.366(7)
C29 C30 1.367(7)
C30 C31 1.387(7)
C32 C33 1.427(5)
C33 C34 1.409(6)
C33 C38 1.417(5)
C34 C35 1.374(6)
C35 C36 1.371(7)
C36 C37 1.378(6)
C37 C38 1.404(5)
